data_7161161
loop_
_publ_author_name
'Sun, Yan'
'Lu, Ruiqiang'
'Zhou, Hang'
'Gao, Liuzhou'
'Wang, Yidong'

_publ_section_title
;
 Palladium-catalysed regioselective [4 + 2] annulation to access
 silatetralin-1-amines.
;
_journal_issue 21
_journal_name_full 'Organic &amp; biomolecular chemistry'
_journal_page_first 4417
_journal_page_last 4421
_journal_paper_doi 10.1039/d6ob00525j
_journal_volume 24
_journal_year 2026
_chemical_formula_moiety 'C19 H19 N O2 Si'
_chemical_formula_sum 'C19 H19 N O2 Si'
_chemical_formula_weight 321.44
_space_group_crystal_system orthorhombic
_space_group_IT_number 61
_space_group_name_Hall '-P 2ac 2ab'
_space_group_name_H-M_alt 'P b c a'
_atom_sites_solution_hydrogens mixed
_atom_sites_solution_primary dual
_audit_creation_date 2024-03-11
_audit_creation_method
;
Olex2 1.5
(compiled 2024.02.16 svn.r378c4104 for OlexSys, GUI svn.r6928)
;
_audit_update_record
;
2024-11-08 deposited with the CCDC.	2026-05-12 downloaded from the CCDC.
;
_cell_angle_alpha 90
_cell_angle_beta 90
_cell_angle_gamma 90
_cell_formula_units_Z 8
_cell_length_a 9.4569(11)
_cell_length_b 19.015(2)
_cell_length_c 19.421(2)
_cell_measurement_reflns_used 4436
_cell_measurement_temperature 273.15
_cell_measurement_theta_max 24.593
_cell_measurement_theta_min 2.39
_cell_volume 3492.3(7)
_computing_cell_refinement 'SAINT V8.38A (Bruker, 2018)'
_computing_data_reduction 'SAINT V8.38A (Bruker, 2018)'
_computing_molecular_graphics 'Olex2 1.5 (Dolomanov et al., 2009)'
_computing_publication_material 'Olex2 1.5 (Dolomanov et al., 2009)'
_computing_structure_refinement 'SHELXL 2014/7 (Sheldrick, 2015)'
_computing_structure_solution 'SHELXT 2014/5 (Sheldrick, 2014)'
_diffrn_ambient_temperature 273.15
_diffrn_measured_fraction_theta_full 0.998
_diffrn_measured_fraction_theta_max 0.995
_diffrn_measurement_device_type 'CCD area detector'
_diffrn_measurement_method 'phi and omega scans'
_diffrn_radiation_monochromator graphite
_diffrn_radiation_type MoK\a
_diffrn_radiation_wavelength 0.71073
_diffrn_reflns_av_R_equivalents 0.0601
_diffrn_reflns_av_unetI/netI 0.0646
_diffrn_reflns_Laue_measured_fraction_full 0.998
_diffrn_reflns_Laue_measured_fraction_max 0.995
_diffrn_reflns_limit_h_max 11
_diffrn_reflns_limit_h_min -12
_diffrn_reflns_limit_k_max 24
_diffrn_reflns_limit_k_min -20
_diffrn_reflns_limit_l_max 21
_diffrn_reflns_limit_l_min -25
_diffrn_reflns_number 17037
_diffrn_reflns_point_group_measured_fraction_full 0.998
_diffrn_reflns_point_group_measured_fraction_max 0.995
_diffrn_reflns_theta_full 25.242
_diffrn_reflns_theta_max 27.502
_diffrn_reflns_theta_min 2.142
_diffrn_source_current 1.0
_diffrn_source_power 0.05
_diffrn_source_voltage 50.0
_exptl_absorpt_coefficient_mu 0.143
_exptl_absorpt_correction_T_max 0.7456
_exptl_absorpt_correction_T_min 0.6620
_exptl_absorpt_correction_type multi-scan
_exptl_absorpt_process_details
;
SADABS-2016/2 (Bruker,2016/2) was used for absorption correction.
wR2(int) was 0.1462 before and 0.0514 after correction.
The Ratio of minimum to maximum transmission is 0.8879.
The \l/2 correction factor is Not present.
;
_exptl_crystal_colour 'metallic light colourless'
_exptl_crystal_colour_lustre metallic
_exptl_crystal_colour_modifier light
_exptl_crystal_colour_primary colourless
_exptl_crystal_density_diffrn 1.223
_exptl_crystal_description plate
_exptl_crystal_F_000 1360
_exptl_crystal_size_max 0.03
_exptl_crystal_size_mid 0.02
_exptl_crystal_size_min 0.01
_refine_diff_density_max 0.169
_refine_diff_density_min -0.285
_refine_diff_density_rms 0.049
_refine_ls_extinction_method none
_refine_ls_goodness_of_fit_ref 1.011
_refine_ls_hydrogen_treatment mixed
_refine_ls_matrix_type full
_refine_ls_number_parameters 218
_refine_ls_number_reflns 4002
_refine_ls_number_restraints 0
_refine_ls_restrained_S_all 1.011
_refine_ls_R_factor_all 0.1186
_refine_ls_R_factor_gt 0.0562
_refine_ls_shift/su_max 0.001
_refine_ls_shift/su_mean 0.000
_refine_ls_structure_factor_coef Fsqd
_refine_ls_weighting_details 'w=1/[\s^2^(Fo^2^)+(0.0571P)^2^+0.6470P] where P=(Fo^2^+2Fc^2^)/3'
_refine_ls_weighting_scheme calc
_refine_ls_wR_factor_gt 0.1097
_refine_ls_wR_factor_ref 0.1310
_reflns_Friedel_coverage 0.000
_reflns_number_gt 2321
_reflns_number_total 4002
_reflns_threshold_expression 'I > 2\s(I)'
_cod_data_source_file d6ob00525j2.cif
_cod_data_source_block 1
_cod_depositor_comments 'Adding full bibliography for 7161161.cif.'
_cod_original_cell_volume 3492.4(7)
_cod_database_code 7161161
_shelx_shelxl_version_number 2014/7
_shelx_space_group_comment
;
The symmetry employed for this shelxl refinement is uniquely defined
by the following loop, which should always be used as a source of
symmetry information in preference to the above space-group names.
They are only intended as comments.
;
_shelx_estimated_absorpt_t_max 0.999
_shelx_estimated_absorpt_t_min 0.996
_olex2_refinement_description
;
1. Fixed Uiso
 At 1.2 times of:
  All C(H) groups, All C(H,H) groups
 At 1.5 times of:
  All C(H,H,H) groups
2.a Ternary CH refined with riding coordinates:
 C005(H005)
2.b Secondary CH2 refined with riding coordinates:
 C00D(H00B,H00C)
2.c Aromatic/amide H refined with riding coordinates:
 C00A(H00A), C00E(H00E), C00F(H00F), C00G(H00G), C00H(H00H), C00J(H00J),
 C00K(H00K), C00L(H00L)
2.d Idealised Me refined as rotating group:
 C00M(H00M,H00N,H00O), C00N(H00P,H00Q,H00R)
;
_olex2_submission_special_instructions 'No special instructions were received'

loop_
_space_group_symop_operation_xyz
'x, y, z'
'-x+1/2, -y, z+1/2'
'-x, y+1/2, -z+1/2'
'x+1/2, -y+1/2, -z'
'-x, -y, -z'
'x-1/2, y, -z-1/2'
'x, -y-1/2, z-1/2'
'-x-1/2, y-1/2, z'

loop_
_atom_site_label
_atom_site_type_symbol
_atom_site_fract_x
_atom_site_fract_y
_atom_site_fract_z
_atom_site_U_iso_or_equiv
_atom_site_adp_type
_atom_site_occupancy
_atom_site_site_symmetry_order
_atom_site_calc_flag
_atom_site_refinement_flags_posn
_atom_site_refinement_flags_adp
_atom_site_refinement_flags_occupancy
_atom_site_disorder_assembly
_atom_site_disorder_group
Si01 Si 0.28710(6) 0.42731(3) 0.63833(3) 0.0459(2) Uani 1 1 d . . . . .
O002 O 0.04301(16) 0.70430(8) 0.50327(9) 0.0606(4) Uani 1 1 d . . . . .
O003 O 0.17675(18) 0.63428(9) 0.43456(9) 0.0655(5) Uani 1 1 d . . . . .
N004 N 0.16621(17) 0.61899(9) 0.55305(8) 0.0440(4) Uani 1 1 d . . . . .
C005 C 0.2528(2) 0.55585(10) 0.55880(10) 0.0405(5) Uani 1 1 d . . . . .
H005 H 0.2637 0.5382 0.5117 0.049 Uiso 1 1 calc R U . . .
C006 C 0.4029(2) 0.57257(10) 0.58384(10) 0.0390(5) Uani 1 1 d . . . . .
C007 C 0.4984(2) 0.51749(11) 0.59640(10) 0.0412(5) Uani 1 1 d . . . . .
C008 C 0.1762(2) 0.49770(10) 0.59818(11) 0.0438(5) Uani 1 1 d . . . . .
C009 C 0.1348(2) 0.64941(12) 0.49117(13) 0.0508(6) Uani 1 1 d . . . . .
C00A C 0.4496(2) 0.64161(11) 0.58846(11) 0.0482(5) Uani 1 1 d . . . . .
H00A H 0.3869 0.6782 0.5795 0.058 Uiso 1 1 calc R U . . .
C00B C 0.0979(2) 0.65617(11) 0.60597(11) 0.0451(5) Uani 1 1 d . . . . .
C00C C 0.0203(2) 0.70794(12) 0.57371(13) 0.0528(6) Uani 1 1 d . . . . .
C00D C 0.4551(2) 0.44187(11) 0.59018(11) 0.0486(5) Uani 1 1 d . . . . .
H00B H 0.5288 0.4119 0.6087 0.058 Uiso 1 1 calc R U . . .
H00C H 0.4419 0.4299 0.5421 0.058 Uiso 1 1 calc R U . . .
C00E C 0.6360(2) 0.53456(13) 0.61509(11) 0.0519(6) Uani 1 1 d . . . . .
H00E H 0.6997 0.4986 0.6246 0.062 Uiso 1 1 calc R U . . .
C00F C 0.0949(3) 0.64982(13) 0.67631(13) 0.0614(6) Uani 1 1 d . . . . .
H00F H 0.1472 0.6155 0.6990 0.074 Uiso 1 1 calc R U . . .
C00G C 0.5880(2) 0.65702(13) 0.60610(12) 0.0575(6) Uani 1 1 d . . . . .
H00G H 0.6179 0.7035 0.6086 0.069 Uiso 1 1 calc R U . . .
C00H C 0.6808(2) 0.60346(13) 0.61995(12) 0.0587(6) Uani 1 1 d . . . . .
H00H H 0.7735 0.6135 0.6325 0.070 Uiso 1 1 calc R U . . .
C00I C 0.0367(3) 0.49458(15) 0.59868(16) 0.0629(7) Uani 1 1 d . . . . .
C00J C -0.0649(3) 0.75425(13) 0.60823(17) 0.0709(8) Uani 1 1 d . . . . .
H00J H -0.1176 0.7883 0.5854 0.085 Uiso 1 1 calc R U . . .
C00K C 0.0104(3) 0.69685(16) 0.71199(15) 0.0801(8) Uani 1 1 d . . . . .
H00K H 0.0062 0.6942 0.7598 0.096 Uiso 1 1 calc R U . . .
C00L C -0.0679(3) 0.74755(15) 0.67815(19) 0.0829(9) Uani 1 1 d . . . . .
H00L H -0.1242 0.7780 0.7038 0.099 Uiso 1 1 calc R U . . .
C00M C 0.2078(3) 0.33945(13) 0.62352(15) 0.0745(8) Uani 1 1 d . . . . .
H00M H 0.1126 0.3390 0.6408 0.112 Uiso 1 1 calc R U . . .
H00N H 0.2625 0.3044 0.6471 0.112 Uiso 1 1 calc R U . . .
H00O H 0.2071 0.3295 0.5751 0.112 Uiso 1 1 calc R U . . .
C00N C 0.3130(3) 0.44313(17) 0.73154(12) 0.0883(9) Uani 1 1 d . . . . .
H00P H 0.3602 0.4873 0.7381 0.132 Uiso 1 1 calc R U . . .
H00Q H 0.3694 0.4060 0.7507 0.132 Uiso 1 1 calc R U . . .
H00R H 0.2227 0.4443 0.7541 0.132 Uiso 1 1 calc R U . . .
H00D H -0.021(2) 0.5302(13) 0.5755(11) 0.061(7) Uiso 1 1 d . . . . .
H00I H -0.012(3) 0.4584(14) 0.6230(12) 0.077(8) Uiso 1 1 d . . . . .

loop_
_atom_site_aniso_label
_atom_site_aniso_U_11
_atom_site_aniso_U_22
_atom_site_aniso_U_33
_atom_site_aniso_U_23
_atom_site_aniso_U_13
_atom_site_aniso_U_12
Si01 0.0428(3) 0.0448(4) 0.0500(4) 0.0053(3) 0.0037(3) -0.0010(3)
O002 0.0538(10) 0.0480(9) 0.0799(12) 0.0188(8) -0.0197(8) -0.0003(8)
O003 0.0649(11) 0.0765(12) 0.0552(11) 0.0157(9) -0.0040(8) -0.0184(9)
N004 0.0365(9) 0.0457(10) 0.0499(11) 0.0075(8) -0.0057(8) 0.0055(8)
C005 0.0351(10) 0.0424(12) 0.0441(11) 0.0000(9) -0.0017(9) 0.0042(9)
C006 0.0315(10) 0.0468(12) 0.0388(11) 0.0022(9) 0.0045(9) 0.0010(10)
C007 0.0348(11) 0.0456(13) 0.0431(11) 0.0040(10) 0.0070(9) 0.0052(10)
C008 0.0369(12) 0.0434(12) 0.0511(12) -0.0048(10) 0.0042(10) 0.0005(10)
C009 0.0388(12) 0.0527(14) 0.0608(16) 0.0130(12) -0.0103(11) -0.0131(11)
C00A 0.0419(12) 0.0441(13) 0.0587(14) 0.0050(11) 0.0011(10) 0.0021(10)
C00B 0.0339(11) 0.0398(12) 0.0617(15) 0.0015(11) -0.0044(10) 0.0027(10)
C00C 0.0363(12) 0.0401(13) 0.0820(18) 0.0047(12) -0.0141(12) -0.0025(11)
C00D 0.0433(12) 0.0452(13) 0.0573(13) 0.0052(10) 0.0033(10) 0.0089(10)
C00E 0.0346(12) 0.0607(15) 0.0605(14) 0.0120(11) 0.0012(10) 0.0059(11)
C00F 0.0624(15) 0.0595(15) 0.0624(16) -0.0029(13) -0.0020(13) 0.0151(13)
C00G 0.0455(14) 0.0510(14) 0.0759(16) 0.0023(12) -0.0017(12) -0.0100(12)
C00H 0.0339(12) 0.0691(17) 0.0729(16) 0.0067(13) -0.0058(11) -0.0064(12)
C00I 0.0402(14) 0.0530(16) 0.095(2) 0.0070(15) 0.0057(14) -0.0006(13)
C00J 0.0456(14) 0.0442(15) 0.123(3) -0.0044(16) -0.0192(16) 0.0067(12)
C00K 0.0786(19) 0.083(2) 0.0787(18) -0.0172(16) 0.0086(16) 0.0097(17)
C00L 0.0615(18) 0.0676(19) 0.120(3) -0.0315(19) -0.0003(18) 0.0137(15)
C00M 0.0581(16) 0.0517(15) 0.114(2) 0.0133(15) -0.0061(15) -0.0019(13)
C00N 0.100(2) 0.109(2) 0.0555(17) 0.0069(15) 0.0022(15) 0.0064(18)

loop_
_atom_type_symbol
_atom_type_description
_atom_type_scat_dispersion_real
_atom_type_scat_dispersion_imag
_atom_type_scat_source
C C 0.0033 0.0016 'International Tables Vol C Tables 4.2.6.8 and 6.1.1.4'
H H 0.0000 0.0000 'International Tables Vol C Tables 4.2.6.8 and 6.1.1.4'
N N 0.0061 0.0033 'International Tables Vol C Tables 4.2.6.8 and 6.1.1.4'
O O 0.0106 0.0060 'International Tables Vol C Tables 4.2.6.8 and 6.1.1.4'
Si Si 0.0817 0.0704 'International Tables Vol C Tables 4.2.6.8 and 6.1.1.4'

loop_
_geom_angle_atom_site_label_1
_geom_angle_atom_site_label_2
_geom_angle_atom_site_label_3
_geom_angle
_geom_angle_site_symmetry_1
_geom_angle_site_symmetry_3
_geom_angle_publ_flag
C00D Si01 C008 99.35(9) . . ?
C00M Si01 C008 110.69(11) . . ?
C00M Si01 C00D 113.63(11) . . ?
C00N Si01 C008 111.44(12) . . ?
C00N Si01 C00D 110.71(12) . . ?
C00N Si01 C00M 110.58(14) . . ?
C009 O002 C00C 107.69(17) . . ?
C009 N004 C005 122.58(18) . . ?
C009 N004 C00B 109.29(18) . . ?
C00B N004 C005 128.08(16) . . ?
N004 C005 H005 105.6 . . ?
N004 C005 C006 111.93(16) . . ?
N004 C005 C008 111.62(16) . . ?
C006 C005 H005 105.6 . . ?
C008 C005 H005 105.6 . . ?
C008 C005 C006 115.48(16) . . ?
C007 C006 C005 119.72(18) . . ?
C00A C006 C005 120.77(18) . . ?
C00A C006 C007 119.27(18) . . ?
C006 C007 C00D 121.69(18) . . ?
C00E C007 C006 118.27(19) . . ?
C00E C007 C00D 120.04(19) . . ?
C005 C008 Si01 117.45(14) . . ?
C00I C008 Si01 121.65(19) . . ?
C00I C008 C005 120.7(2) . . ?
O003 C009 O002 123.0(2) . . ?
O003 C009 N004 129.1(2) . . ?
N004 C009 O002 107.9(2) . . ?
C006 C00A H00A 119.4 . . ?
C00G C00A C006 121.2(2) . . ?
C00G C00A H00A 119.4 . . ?
C00C C00B N004 105.77(19) . . ?
C00F C00B N004 133.9(2) . . ?
C00F C00B C00C 120.3(2) . . ?
C00B C00C O002 109.3(2) . . ?
C00J C00C O002 127.3(2) . . ?
C00J C00C C00B 123.4(2) . . ?
Si01 C00D H00B 109.8 . . ?
Si01 C00D H00C 109.8 . . ?
C007 C00D Si01 109.54(14) . . ?
C007 C00D H00B 109.8 . . ?
C007 C00D H00C 109.8 . . ?
H00B C00D H00C 108.2 . . ?
C007 C00E H00E 119.1 . . ?
C00H C00E C007 121.8(2) . . ?
C00H C00E H00E 119.1 . . ?
C00B C00F H00F 121.5 . . ?
C00B C00F C00K 116.9(2) . . ?
C00K C00F H00F 121.5 . . ?
C00A C00G H00G 120.1 . . ?
C00H C00G C00A 119.8(2) . . ?
C00H C00G H00G 120.1 . . ?
C00E C00H H00H 120.2 . . ?
C00G C00H C00E 119.7(2) . . ?
C00G C00H H00H 120.2 . . ?
C008 C00I H00D 121.7(13) . . ?
C008 C00I H00I 121.4(16) . . ?
H00D C00I H00I 117(2) . . ?
C00C C00J H00J 122.0 . . ?
C00L C00J C00C 116.1(2) . . ?
C00L C00J H00J 122.0 . . ?
C00F C00K H00K 119.3 . . ?
C00L C00K C00F 121.4(3) . . ?
C00L C00K H00K 119.3 . . ?
C00J C00L C00K 121.8(3) . . ?
C00J C00L H00L 119.1 . . ?
C00K C00L H00L 119.1 . . ?
Si01 C00M H00M 109.5 . . ?
Si01 C00M H00N 109.5 . . ?
Si01 C00M H00O 109.5 . . ?
H00M C00M H00N 109.5 . . ?
H00M C00M H00O 109.5 . . ?
H00N C00M H00O 109.5 . . ?
Si01 C00N H00P 109.5 . . ?
Si01 C00N H00Q 109.5 . . ?
Si01 C00N H00R 109.5 . . ?
H00P C00N H00Q 109.5 . . ?
H00P C00N H00R 109.5 . . ?
H00Q C00N H00R 109.5 . . ?

loop_
_geom_bond_atom_site_label_1
_geom_bond_atom_site_label_2
_geom_bond_distance
_geom_bond_site_symmetry_2
_geom_bond_publ_flag
Si01 C008 1.870(2) . ?
Si01 C00D 1.864(2) . ?
Si01 C00M 1.854(3) . ?
Si01 C00N 1.851(3) . ?
O002 C009 1.377(3) . ?
O002 C00C 1.386(3) . ?
O003 C009 1.204(3) . ?
N004 C005 1.458(2) . ?
N004 C009 1.367(3) . ?
N004 C00B 1.405(3) . ?
C005 H005 0.9800 . ?
C005 C006 1.533(3) . ?
C005 C008 1.527(3) . ?
C006 C007 1.405(3) . ?
C006 C00A 1.388(3) . ?
C007 C00D 1.500(3) . ?
C007 C00E 1.390(3) . ?
C008 C00I 1.321(3) . ?
C00A H00A 0.9300 . ?
C00A C00G 1.384(3) . ?
C00B C00C 1.378(3) . ?
C00B C00F 1.372(3) . ?
C00C C00J 1.369(3) . ?
C00D H00B 0.9700 . ?
C00D H00C 0.9700 . ?
C00E H00E 0.9300 . ?
C00E C00H 1.380(3) . ?
C00F H00F 0.9300 . ?
C00F C00K 1.385(3) . ?
C00G H00G 0.9300 . ?
C00G C00H 1.371(3) . ?
C00H H00H 0.9300 . ?
C00I H00D 0.98(2) . ?
C00I H00I 0.95(3) . ?
C00J H00J 0.9300 . ?
C00J C00L 1.364(4) . ?
C00K H00K 0.9300 . ?
C00K C00L 1.382(4) . ?
C00L H00L 0.9300 . ?
C00M H00M 0.9600 . ?
C00M H00N 0.9600 . ?
C00M H00O 0.9600 . ?
C00N H00P 0.9600 . ?
C00N H00Q 0.9600 . ?
C00N H00R 0.9600 . ?

loop_
_geom_torsion_atom_site_label_1
_geom_torsion_atom_site_label_2
_geom_torsion_atom_site_label_3
_geom_torsion_atom_site_label_4
_geom_torsion
_geom_torsion_site_symmetry_1
_geom_torsion_site_symmetry_2
_geom_torsion_site_symmetry_3
_geom_torsion_site_symmetry_4
_geom_torsion_publ_flag
O002 C00C C00J C00L -179.2(2) . . . . ?
N004 C005 C006 C007 176.13(16) . . . . ?
N004 C005 C006 C00A -9.6(3) . . . . ?
N004 C005 C008 Si01 -158.29(13) . . . . ?
N004 C005 C008 C00I 27.2(3) . . . . ?
N004 C00B C00C O002 -1.7(2) . . . . ?
N004 C00B C00C C00J 178.1(2) . . . . ?
N004 C00B C00F C00K -178.7(2) . . . . ?
C005 N004 C009 O002 175.41(16) . . . . ?
C005 N004 C009 O003 -5.3(3) . . . . ?
C005 N004 C00B C00C -174.98(18) . . . . ?
C005 N004 C00B C00F 4.4(4) . . . . ?
C005 C006 C007 C00D -3.8(3) . . . . ?
C005 C006 C007 C00E 176.24(18) . . . . ?
C005 C006 C00A C00G -175.18(19) . . . . ?
C006 C005 C008 Si01 -29.0(2) . . . . ?
C006 C005 C008 C00I 156.5(2) . . . . ?
C006 C007 C00D Si01 -49.0(2) . . . . ?
C006 C007 C00E C00H -1.5(3) . . . . ?
C006 C00A C00G C00H -0.6(3) . . . . ?
C007 C006 C00A C00G -0.9(3) . . . . ?
C007 C00E C00H C00G 0.0(3) . . . . ?
C008 Si01 C00D C007 53.46(16) . . . . ?
C008 C005 C006 C007 46.9(2) . . . . ?
C008 C005 C006 C00A -138.78(19) . . . . ?
C009 O002 C00C C00B 0.5(2) . . . . ?
C009 O002 C00C C00J -179.2(2) . . . . ?
C009 N004 C005 C006 104.2(2) . . . . ?
C009 N004 C005 C008 -124.6(2) . . . . ?
C009 N004 C00B C00C 2.3(2) . . . . ?
C009 N004 C00B C00F -178.3(2) . . . . ?
C00A C006 C007 C00D -178.19(18) . . . . ?
C00A C006 C007 C00E 1.9(3) . . . . ?
C00A C00G C00H C00E 1.0(3) . . . . ?
C00B N004 C005 C006 -78.9(2) . . . . ?
C00B N004 C005 C008 52.3(3) . . . . ?
C00B N004 C009 O002 -2.1(2) . . . . ?
C00B N004 C009 O003 177.2(2) . . . . ?
C00B C00C C00J C00L 1.1(4) . . . . ?
C00B C00F C00K C00L 0.4(4) . . . . ?
C00C O002 C009 O003 -178.3(2) . . . . ?
C00C O002 C009 N004 1.0(2) . . . . ?
C00C C00B C00F C00K 0.6(3) . . . . ?
C00C C00J C00L C00K -0.1(4) . . . . ?
C00D Si01 C008 C005 -16.91(17) . . . . ?
C00D Si01 C008 C00I 157.6(2) . . . . ?
C00D C007 C00E C00H 178.6(2) . . . . ?
C00E C007 C00D Si01 130.93(17) . . . . ?
C00F C00B C00C O002 178.85(19) . . . . ?
C00F C00B C00C C00J -1.4(3) . . . . ?
C00F C00K C00L C00J -0.6(4) . . . . ?
C00M Si01 C008 C005 -136.68(17) . . . . ?
C00M Si01 C008 C00I 37.8(2) . . . . ?
C00M Si01 C00D C007 171.03(15) . . . . ?
C00N Si01 C008 C005 99.82(18) . . . . ?
C00N Si01 C008 C00I -85.7(2) . . . . ?
C00N Si01 C00D C007 -63.82(19) . . . . ?
